data_1532833
loop_
_publ_author_name
'Chung, John Y. L.'
'Marcune, Benjamin'
'Strotman, Hallena R.'
'Petrova, Rositza I.'
'Moore, Jeffrey C.'
'Dormer, Peter G.'

_publ_section_title
;
 Synthesis of ((3R,6R)-6-Methylpiperidin-3-yl)methanol via Biocatalytic
 Transamination and Crystallization-Induced Dynamic Resolution
;
_journal_issue 10
_journal_name_full 'Organic Process Research &amp; Development'
_journal_page_first 1418
_journal_paper_doi 10.1021/acs.oprd.5b00259
_journal_volume 19
_journal_year 2015
_chemical_absolute_configuration syn
_chemical_formula_moiety 'C14 H16 N, C7 H10 N O3, H2 O'
_chemical_formula_sum 'C21 H28 N2 O4'
_chemical_formula_weight 372.458
_chemical_name_systematic
;
dibenzylammonium (3R,6R)-6-methyl-2-oxopiperidine
-3-carboxylate
;
_space_group_IT_number 19
_symmetry_cell_setting orthorhombic
_symmetry_Int_Tables_number 19
_symmetry_space_group_name_Hall 'P 2ac 2ab'
_symmetry_space_group_name_H-M 'P 21 21 21'
_atom_sites_solution_hydrogens geom
_atom_sites_solution_primary direct
_atom_sites_solution_secondary difmap
_audit_conform_dict_name cif_core.dic
_audit_conform_dict_version 2.1
_audit_creation_date 2010-05-19
_audit_creation_method 'merge of exptl & shelxl CIFs via mrlcif'
_cell_angle_alpha 90.00
_cell_angle_beta 90.00
_cell_angle_gamma 90.00
_cell_formula_units_Z 8
_cell_length_a 8.7278(3)
_cell_length_b 9.6635(4)
_cell_length_c 46.6791(18)
_cell_measurement_radiation 'Cu K\a'
_cell_measurement_reflns_used 5855
_cell_measurement_temperature 100
_cell_measurement_theta_max 66.4567
_cell_measurement_theta_min 3.7846
_cell_volume 3937.0(3)
_computing_cell_refinement
;
CrysAlisPro, Oxford Diffraction Ltd.,
Version 1.171.33.55 (release 05-01-2010 CrysAlis171 .NET)
(compiled Jan  5 2010,16:28:46)
;
_computing_data_collection
;
CrysAlisPro, Oxford Diffraction Ltd.,
Version 1.171.33.55 (release 05-01-2010 CrysAlis171 .NET)
(compiled Jan  5 2010,16:28:46)
;
_computing_data_reduction
;
CrysAlisPro, Oxford Diffraction Ltd.,
Version 1.171.33.55 (release 05-01-2010 CrysAlis171 .NET)
(compiled Jan  5 2010,16:28:46)
;
_computing_molecular_graphics
;
ORTEP3 (Johnson,2000), PLATON (Spek,1990),
PSPLUTO (local version of Motherwell's program)
;
_computing_publication_material 'locally developed programs'
_computing_structure_refinement 'SHELXL-97 (Sheldrick, 1997)'
_computing_structure_solution 'SHELXS-97 (Sheldrick, 1990)'
_diffrn_ambient_environment 'N2 gas'
_diffrn_ambient_temperature 100
_diffrn_detector CCD
_diffrn_detector_area_resol_mean 10.4752
_diffrn_detector_type 'Oxford Diffraction Ruby CCD'
_diffrn_measured_fraction_theta_full 0.999
_diffrn_measured_fraction_theta_max 0.999
_diffrn_measurement_details
;
datacollection start_time: 2010-May-17 15:59:50
1 omega   18.00  117.00   1.0000   60.0000
omega____ theta____ kappa____ phi______ frames
    -       41.1267   38.0000  -30.0000 99
  2 omega   56.00   93.00   1.0000   60.0000
omega____ theta____ kappa____ phi______ frames
    -       41.1267 -125.0000   60.0000 37
  3 omega  114.00  174.00   1.0000   60.0000
omega____ theta____ kappa____ phi______ frames
    -       93.5000   15.0000   60.0000 60
  4 omega   33.00   99.00   1.0000   60.0000
omega____ theta____ kappa____ phi______ frames
    -       93.5000   15.0000   60.0000 66
  5 omega   20.00   62.00   1.0000   60.0000
omega____ theta____ kappa____ phi______ frames
    -       93.5000  -45.0000  -30.0000 42
  6 omega   22.00   70.00   1.0000   60.0000
omega____ theta____ kappa____ phi______ frames
    -       93.5000  -45.0000    0.0000 48
  7 omega   20.00   48.00   1.0000   60.0000
omega____ theta____ kappa____ phi______ frames
    -       93.5000  -45.0000  -60.0000 28
  8 omega   32.00   59.00   1.0000   60.0000
omega____ theta____ kappa____ phi______ frames
    -       93.5000  -55.0000 -167.0000 27
  9 omega  102.00  156.00   1.0000   60.0000
omega____ theta____ kappa____ phi______ frames
    -       93.5000   77.0000   30.0000 54
 10 omega   16.00  100.00   1.0000   60.0000
omega____ theta____ kappa____ phi______ frames
    -       93.5000  -77.0000  -90.0000 84
 11 omega   19.00   93.00   1.0000   60.0000
omega____ theta____ kappa____ phi______ frames
    -       93.5000  -77.0000   90.0000 74
;
_diffrn_measurement_device '\k-geometry diffractometer'
_diffrn_measurement_device_type 'Oxford Diffraction Gemini R Ultra'
_diffrn_measurement_method 'omega scans'
_diffrn_measurement_specimen_support 'micromount / oil'
_diffrn_orient_matrix_UB_11 -0.0029545000
_diffrn_orient_matrix_UB_12 0.0112850000
_diffrn_orient_matrix_UB_13 0.0328725000
_diffrn_orient_matrix_UB_21 -0.1331178000
_diffrn_orient_matrix_UB_22 0.1043741000
_diffrn_orient_matrix_UB_23 -0.0020284000
_diffrn_orient_matrix_UB_31 -0.1160527000
_diffrn_orient_matrix_UB_32 -0.1200620000
_diffrn_orient_matrix_UB_33 0.0014754000
_diffrn_radiation_collimation '300 micron, focusing mirrors'
_diffrn_radiation_monochromator mirror
_diffrn_radiation_probe x-ray
_diffrn_radiation_source 'Enhance Ultra (Cu) X-ray Source'
_diffrn_radiation_type 'Cu K\a'
_diffrn_radiation_wavelength 1.5418
_diffrn_reflns_av_R_equivalents 0.0587
_diffrn_reflns_av_sigmaI/netI 0.0711
_diffrn_reflns_limit_h_max 9
_diffrn_reflns_limit_h_min -10
_diffrn_reflns_limit_k_max 8
_diffrn_reflns_limit_k_min -11
_diffrn_reflns_limit_l_max 54
_diffrn_reflns_limit_l_min -55
_diffrn_reflns_number 15078
_diffrn_reflns_theta_full 66.57
_diffrn_reflns_theta_max 66.4567
_diffrn_reflns_theta_min 3.7846
_diffrn_source 'fine-focus sealed tube'
_diffrn_source_power 40
_diffrn_source_size '0.4 x 12 mm fine focus'
_diffrn_source_target Cu
_diffrn_source_type 'Oxford Diffraction Enhance Ultra'
_diffrn_source_voltage 40
_exptl_absorpt_coefficient_mu 0.7047
_exptl_absorpt_correction_T_max 0.989
_exptl_absorpt_correction_T_min 0.867
_exptl_absorpt_correction_type multi-scan
_exptl_absorpt_process_details
;
CrysAlisPro, Oxford Diffraction Ltd.,
Version 1.171.33.55 (release 05-01-2010 CrysAlis171 .NET)
(compiled Jan  5 2010,16:28:46)
Empirical absorption correction using spherical harmonics,
 implemented in SCALE3 ABSPACK scaling algorithm.
;
_exptl_crystal_colour colourless
_exptl_crystal_density_diffrn 1.257
_exptl_crystal_density_method none
_exptl_crystal_description 'thin lathe'
_exptl_crystal_F_000 1600
_exptl_crystal_recrystallization_method
;
Recrystallized by solvent evaporation from acetonitrile 
and water
;
_exptl_crystal_size_max 0.337
_exptl_crystal_size_mid 0.128
_exptl_crystal_size_min 0.016
_refine_diff_density_max 0.268
_refine_diff_density_min -0.229
_refine_diff_density_rms 0.069
_refine_ls_abs_structure_details
'Flack H D (1983), Acta Cryst. A39, 876-881; Hooft, Straver, and Spek J. Appl. Cryst. (2008) 41, 96-103'
_refine_ls_abs_structure_Flack 0.1(2)
_refine_ls_extinction_coef 0.00137(16)
_refine_ls_extinction_expression Fc^*^=kFc[1+0.001xFc^2^\l^3^/sin(2\q)]^-1/4^
_refine_ls_extinction_method SHELXL
_refine_ls_goodness_of_fit_ref 1.043
_refine_ls_hydrogen_treatment mixed
_refine_ls_matrix_type full
_refine_ls_number_parameters 492
_refine_ls_number_reflns 6503
_refine_ls_number_restraints 6
_refine_ls_restrained_S_all 1.045
_refine_ls_R_factor_all 0.0605
_refine_ls_R_factor_gt 0.0507
_refine_ls_shift/su_max 0.002
_refine_ls_shift/su_mean 0.000
_refine_ls_structure_factor_coef Fsqd
_refine_ls_weighting_details 'calc w=1/[\s^2^(Fo^2^)+(0.0755P)^2^+0.0000P] where P=(Fo^2^+2Fc^2^)/3'
_refine_ls_weighting_scheme calc
_refine_ls_wR_factor_gt 0.1182
_refine_ls_wR_factor_ref 0.1216
_reflns_number_gt 5486
_reflns_number_total 6503
_reflns_threshold_expression >2sigma(I)
_cod_data_source_file op5b00259_si_002.cif
_cod_data_source_block MDF037
_cod_depositor_comments
;
The following automatic conversions were performed:

'_symmetry_cell_setting' value 'Orthorhombic' changed to
'orthorhombic' according to
/usr/data/users/saulius/crontab/automatic-downloads/rss-feeds/ACS/lib/dictionaries/cif_core.dic
dictionary named 'cif_core.dic' version 2.4.2 from 2011-04-26.

'_diffrn_radiation_probe' value 'X-ray' changed to 'x-ray' according
to
/usr/data/users/saulius/crontab/automatic-downloads/rss-feeds/ACS/lib/dictionaries/cif_core.dic
dictionary named 'cif_core.dic' version 2.4.2 from 2011-04-26.

Automatic conversion script
Id: cif_fix_values 3271 2015-04-21 07:52:19Z andrius 

 Adding full bibliography for 1532833.cif.
;
_cod_database_code 1532833
_chemical_formula_unitcell_mrl 'C168 H224 N16 O32'
_cell_formula_units_zprime_mrl 2
_cell_oxdiff_angle_alpha 89.805(3)
_cell_oxdiff_angle_beta 90.016(3)
_cell_oxdiff_angle_gamma 90.013(4)
_cell_oxdiff_length_a 8.7221(4)
_cell_oxdiff_length_b 9.6595(4)
_cell_oxdiff_length_c 46.7292(19)
_cell_oxdiff_measurement_reflns_used 5855
_cell_oxdiff_volume 3937.0(3)
_symmetry_space_group_name_mrl P2_12_12_1
_diffrn_reflns_numb_unique_mrl 6503
_refine_atoms_aniso_mrl 54
_refine_atoms_nonh_mrl 54
_refine_atoms_total_mrl 110
_refine_diff_density_near_model_atom '1.53 A from H1G'
_refine_ls_abs_structure_hooft 0.49(11)
_reflns_odcompleteness_completeness 93.16
_reflns_odcompleteness_iscentric 0
_reflns_odcompleteness_theta 66.49

loop_
_symmetry_equiv_pos_site_id
_symmetry_equiv_pos_as_xyz
1 x,y,z
2 1/2-x,-y,1/2+z
3 1/2+x,1/2-y,-z
4 -x,1/2+y,1/2-z

loop_
_atom_site_label
_atom_site_chemical_conn_number
_atom_site_type_symbol
_atom_site_occupancy
_atom_site_fract_x
_atom_site_fract_y
_atom_site_fract_z
_atom_site_U_iso_or_equiv
_atom_site_adp_type
_atom_site_calc_flag
_atom_site_refinement_flags
_atom_site_symmetry_multiplicity
C1 1 C 1 -0.4619(4) 0.6270(3) -0.15072(7) 0.0347(7) Uani d . 1
H1A 2 H 1 -0.5308 0.6881 -0.1615 0.052 Uiso calc R 1
H1B 3 H 1 -0.3637 0.6739 -0.1477 0.052 Uiso calc R 1
H1C 4 H 1 -0.5080 0.6045 -0.1322 0.052 Uiso calc R 1
C2 5 C 1 -0.2749(3) 0.4592(3) -0.21144(6) 0.0239(6) Uani d . 1
C3 6 C 1 -0.2057(3) 0.3287(3) -0.19902(6) 0.0239(6) Uani d . 1
H3 7 H 1 -0.0980 0.3506 -0.1933 0.029 Uiso calc R 1
C4 8 C 1 -0.2891(4) 0.2760(3) -0.17234(6) 0.0336(7) Uani d . 1
H4A 9 H 1 -0.3849 0.2285 -0.1780 0.040 Uiso calc R 1
H4B 10 H 1 -0.2236 0.2085 -0.1621 0.040 Uiso calc R 1
C5 11 C 1 -0.3260(3) 0.3959(3) -0.15282(6) 0.0292(6) Uani d . 1
H5A 12 H 1 -0.2305 0.4454 -0.1477 0.035 Uiso calc R 1
H5B 13 H 1 -0.3730 0.3610 -0.1349 0.035 Uiso calc R 1
C6 14 C 1 -0.4359(3) 0.4952(3) -0.16755(6) 0.0250(6) Uani d . 1
H6 15 H 1 -0.5368 0.4474 -0.1699 0.030 Uiso calc R 1
C7 16 C 1 -0.1985(3) 0.2212(3) -0.22297(6) 0.0227(6) Uani d . 1
N1 17 N 1 -0.3769(3) 0.5300(2) -0.19612(5) 0.0256(5) Uani d . 1
H1G 18 H 1 -0.4191 0.6119 -0.2065 0.038 Uiso d R 1
O1 19 O 1 -0.2324(2) 0.4976(2) -0.23564(4) 0.0281(4) Uani d . 1
O2 20 O 1 -0.3199(2) 0.1576(2) -0.22901(4) 0.0296(5) Uani d . 1
O3 21 O 1 -0.0736(2) 0.20119(19) -0.23587(4) 0.0256(4) Uani d . 1
C8 22 C 1 0.1968(3) 0.4118(3) -0.20147(6) 0.0236(6) Uani d . 1
C9 23 C 1 0.1954(3) 0.3012(3) -0.18219(6) 0.0248(6) Uani d . 1
H9 24 H 1 0.2240 0.2113 -0.1885 0.030 Uiso calc R 1
C10 25 C 1 0.1528(3) 0.3222(3) -0.15411(6) 0.0317(7) Uani d . 1
H10 26 H 1 0.1525 0.2466 -0.1411 0.038 Uiso calc R 1
C11 27 C 1 0.1104(3) 0.4525(3) -0.14475(6) 0.0311(7) Uani d . 1
H11 28 H 1 0.0814 0.4666 -0.1253 0.037 Uiso calc R 1
C12 29 C 1 0.1103(3) 0.5618(3) -0.16370(6) 0.0323(7) Uani d . 1
H12 30 H 1 0.0803 0.6511 -0.1573 0.039 Uiso calc R 1
C13 31 C 1 0.1535(3) 0.5427(3) -0.19195(6) 0.0287(6) Uani d . 1
H13 32 H 1 0.1537 0.6188 -0.2048 0.034 Uiso calc R 1
C14 33 C 1 0.2493(3) 0.3877(3) -0.23158(6) 0.0254(6) Uani d . 1
H14A 34 H 1 0.2892 0.2922 -0.2333 0.031 Uiso calc R 1
H14B 35 H 1 0.3343 0.4522 -0.2360 0.031 Uiso calc R 1
C15 36 C 1 0.1745(3) 0.3517(3) -0.28135(6) 0.0278(6) Uani d . 1
H15A 37 H 1 0.1754 0.2494 -0.2802 0.033 Uiso calc R 1
H15B 38 H 1 0.2811 0.3824 -0.2848 0.033 Uiso calc R 1
C16 39 C 1 0.0781(3) 0.3937(3) -0.30651(6) 0.0233(6) Uani d . 1
C17 40 C 1 0.1498(3) 0.4105(3) -0.33282(6) 0.0291(6) Uani d . 1
H17 41 H 1 0.2581 0.4026 -0.3340 0.035 Uiso calc R 1
C18 42 C 1 0.0673(3) 0.4384(3) -0.35734(6) 0.0316(7) Uani d . 1
H18 43 H 1 0.1184 0.4489 -0.3752 0.038 Uiso calc R 1
C19 44 C 1 -0.0908(3) 0.4510(3) -0.35576(6) 0.0302(7) Uani d . 1
H19 45 H 1 -0.1489 0.4688 -0.3726 0.036 Uiso calc R 1
C20 46 C 1 -0.1630(3) 0.4376(3) -0.32968(6) 0.0283(6) Uani d . 1
H20 47 H 1 -0.2710 0.4491 -0.3285 0.034 Uiso calc R 1
C21 48 C 1 -0.0809(3) 0.4078(3) -0.30514(6) 0.0268(6) Uani d . 1
H21 49 H 1 -0.1325 0.3969 -0.2874 0.032 Uiso calc R 1
N2 50 N 1 0.1229(2) 0.4082(2) -0.25311(4) 0.0223(5) Uani d . 1
H2A 51 H 1 0.0358 0.3630 -0.2472 0.027 Uiso calc R 1
H2B 52 H 1 0.1006 0.5009 -0.2548 0.027 Uiso calc R 1
C1' 53 C 1 0.4060(4) 0.4420(3) -0.06553(7) 0.0412(8) Uani d . 1
H1'1 54 H 1 0.4866 0.4752 -0.0526 0.062 Uiso calc R 1
H1'2 55 H 1 0.3191 0.5061 -0.0650 0.062 Uiso calc R 1
H1'3 56 H 1 0.4463 0.4367 -0.0851 0.062 Uiso calc R 1
C2' 57 C 1 0.1970(3) 0.2274(3) -0.01363(6) 0.0219(6) Uani d . 1
C3' 58 C 1 0.1086(3) 0.1243(3) -0.03204(6) 0.0249(6) Uani d . 1
H3' 59 H 1 0.0010 0.1590 -0.0336 0.030 Uiso calc R 1
C4' 60 C 1 0.1704(4) 0.1070(3) -0.06248(6) 0.0330(7) Uani d . 1
H4'1 61 H 1 0.2557 0.0394 -0.0623 0.040 Uiso calc R 1
H4'2 62 H 1 0.0883 0.0697 -0.0749 0.040 Uiso calc R 1
C5' 63 C 1 0.2266(3) 0.2426(3) -0.07463(6) 0.0302(7) Uani d . 1
H5'1 64 H 1 0.1409 0.3095 -0.0754 0.036 Uiso calc R 1
H5'2 65 H 1 0.2649 0.2280 -0.0944 0.036 Uiso calc R 1
C6' 66 C 1 0.3540(3) 0.3002(3) -0.05608(6) 0.0269(6) Uani d . 1
H6' 67 H 1 0.4435 0.2357 -0.0571 0.032 Uiso calc R 1
C7' 68 C 1 0.1027(3) -0.0146(3) -0.01643(6) 0.0241(6) Uani d . 1
N1' 69 N 1 0.3026(3) 0.3083(2) -0.02621(5) 0.0243(5) Uani d . 1
H1H 70 H 1 0.3586 0.3791 -0.0145 0.036 Uiso d R 1
O1' 71 O 1 0.1670(2) 0.2383(2) 0.01201(4) 0.0305(5) Uani d . 1
O2' 72 O 1 0.2220(2) -0.0855(2) -0.01560(4) 0.0292(5) Uani d . 1
O3' 73 O 1 -0.0251(2) -0.0513(2) -0.00592(4) 0.0282(5) Uani d . 1
C8' 74 C 1 0.6006(3) -0.1145(3) -0.06301(6) 0.0243(6) Uani d . 1
C9' 75 C 1 0.5018(3) -0.1467(4) -0.08549(6) 0.0369(8) Uani d . 1
H9' 76 H 1 0.4436 -0.2297 -0.0849 0.044 Uiso calc R 1
C10' 77 C 1 0.4878(4) -0.0589(5) -0.10862(7) 0.0542(11) Uani d . 1
H10' 78 H 1 0.4202 -0.0818 -0.1239 0.065 Uiso calc R 1
C11' 79 C 1 0.5705(5) 0.0603(4) -0.10973(8) 0.0620(13) Uani d . 1
H11' 80 H 1 0.5608 0.1201 -0.1258 0.074 Uiso calc R 1
C12' 81 C 1 0.6690(5) 0.0947(4) -0.08751(9) 0.0568(11) Uani d . 1
H12' 82 H 1 0.7252 0.1788 -0.0882 0.068 Uiso calc R 1
C13' 83 C 1 0.6854(4) 0.0058(3) -0.06421(7) 0.0371(8) Uani d . 1
H13' 84 H 1 0.7548 0.0280 -0.0492 0.045 Uiso calc R 1
C14' 85 C 1 0.6180(3) -0.2165(3) -0.03895(6) 0.0291(6) Uani d . 1
H14C 86 H 1 0.5904 -0.3097 -0.0461 0.035 Uiso calc R 1
H14D 87 H 1 0.7271 -0.2193 -0.0331 0.035 Uiso calc R 1
C15' 88 C 1 0.5930(3) -0.0818(3) 0.00695(6) 0.0291(6) Uani d . 1
H15C 89 H 1 0.7023 -0.1050 0.0100 0.035 Uiso calc R 1
H15D 90 H 1 0.5878 0.0115 -0.0018 0.035 Uiso calc R 1
C16' 91 C 1 0.5121(3) -0.0805(3) 0.03513(6) 0.0249(6) Uani d . 1
C17' 92 C 1 0.5468(4) -0.1811(3) 0.05550(6) 0.0369(8) Uani d . 1
H17' 93 H 1 0.6234 -0.2484 0.0516 0.044 Uiso calc R 1
C18' 94 C 1 0.4697(6) -0.1829(5) 0.08131(8) 0.0722(15) Uani d . 1
H18' 95 H 1 0.4936 -0.2517 0.0951 0.087 Uiso calc R 1
C19' 96 C 1 0.3589(7) -0.0862(8) 0.08719(11) 0.111(3) Uani d . 1
H19' 97 H 1 0.3049 -0.0888 0.1048 0.133 Uiso calc R 1
C20' 98 C 1 0.3276(4) 0.0131(6) 0.06750(13) 0.088(2) Uani d . 1
H20' 99 H 1 0.2528 0.0815 0.0718 0.105 Uiso calc R 1
C21' 100 C 1 0.4017(4) 0.0172(4) 0.04133(9) 0.0472(9) Uani d . 1
H21' 101 H 1 0.3768 0.0867 0.0277 0.057 Uiso calc R 1
N2' 102 N 1 0.5224(2) -0.1852(2) -0.01301(5) 0.0233(5) Uani d . 1
H2'1 103 H 1 0.4287 -0.1522 -0.0189 0.028 Uiso calc R 1
H2'2 104 H 1 0.5055 -0.2662 -0.0031 0.028 Uiso calc R 1
O4 105 O 1 -0.4490(2) 0.2490(2) -0.28029(5) 0.0357(5) Uani d D 1
H4E 106 H 1 -0.4048(6) 0.2376(3) -0.2631(2) 0.054 Uiso d RD 1
H4F 107 H 1 -0.4467(2) 0.3361(12) -0.28263(5) 0.054 Uiso d RD 1
O5 108 O 1 -0.5890(2) 0.0339(2) -0.21639(4) 0.0312(5) Uani d D 1
H5E 109 H 1 -0.5116(10) 0.0725(6) -0.21862(5) 0.047 Uiso d RD 1
H5F 110 H 1 -0.6337(6) 0.0454(3) -0.2348(3) 0.047 Uiso d RD 1

loop_
_atom_site_aniso_label
_atom_site_aniso_U_11
_atom_site_aniso_U_22
_atom_site_aniso_U_33
_atom_site_aniso_U_23
_atom_site_aniso_U_13
_atom_site_aniso_U_12
C1 0.0373(17) 0.0333(17) 0.0335(16) -0.0009(13) 0.0032(13) 0.0053(15)
C2 0.0183(13) 0.0236(15) 0.0296(15) -0.0027(12) -0.0029(11) -0.0003(12)
C3 0.0204(13) 0.0229(14) 0.0283(15) -0.0008(12) 0.0001(11) -0.0015(12)
C4 0.0414(17) 0.0318(17) 0.0277(15) 0.0029(13) 0.0053(13) 0.0077(15)
C5 0.0315(15) 0.0290(16) 0.0272(15) 0.0006(12) 0.0009(12) 0.0044(14)
C6 0.0194(13) 0.0270(15) 0.0286(14) -0.0024(12) 0.0017(11) -0.0004(12)
C7 0.0203(13) 0.0173(14) 0.0305(14) 0.0028(11) -0.0004(12) -0.0001(12)
N1 0.0237(12) 0.0266(12) 0.0266(12) -0.0009(10) 0.0011(10) 0.0050(10)
O1 0.0294(10) 0.0272(10) 0.0279(10) 0.0022(9) 0.0053(9) 0.0001(8)
O2 0.0208(10) 0.0285(11) 0.0396(12) -0.0039(9) 0.0039(8) -0.0059(9)
O3 0.0184(9) 0.0230(10) 0.0356(11) -0.0017(8) 0.0042(8) -0.0004(8)
C8 0.0189(13) 0.0217(14) 0.0301(15) 0.0005(11) -0.0036(11) -0.0034(12)
C9 0.0239(14) 0.0172(13) 0.0334(15) 0.0001(11) -0.0063(12) -0.0011(12)
C10 0.0330(16) 0.0308(16) 0.0312(16) 0.0045(13) -0.0068(13) 0.0010(14)
C11 0.0328(15) 0.0297(16) 0.0306(16) -0.0039(13) -0.0010(13) -0.0029(14)
C12 0.0349(16) 0.0254(16) 0.0366(17) -0.0017(13) -0.0020(14) -0.0014(14)
C13 0.0292(15) 0.0183(14) 0.0387(16) 0.0028(12) -0.0006(13) -0.0026(12)
C14 0.0201(13) 0.0246(15) 0.0316(15) 0.0042(12) -0.0025(11) 0.0004(11)
C15 0.0245(14) 0.0309(16) 0.0279(15) -0.0046(12) 0.0031(12) 0.0026(13)
C16 0.0210(13) 0.0194(13) 0.0296(14) -0.0018(11) 0.0003(11) -0.0004(11)
C17 0.0274(14) 0.0284(16) 0.0315(16) -0.0061(13) 0.0049(12) -0.0042(13)
C18 0.0377(17) 0.0288(16) 0.0283(15) -0.0039(12) 0.0060(13) -0.0076(14)
C19 0.0343(16) 0.0260(15) 0.0304(15) -0.0011(12) -0.0023(13) -0.0017(13)
C20 0.0291(15) 0.0254(15) 0.0305(15) -0.0034(12) -0.0009(12) 0.0032(13)
C21 0.0272(14) 0.0232(14) 0.0300(14) -0.0041(12) 0.0052(12) -0.0015(13)
N2 0.0167(11) 0.0220(12) 0.0280(12) 0.0003(9) 0.0002(9) -0.0003(10)
C1' 0.0400(18) 0.0406(19) 0.0428(19) 0.0018(15) 0.0088(15) -0.0079(16)
C2' 0.0216(13) 0.0147(13) 0.0294(15) 0.0000(11) -0.0018(12) 0.0011(11)
C3' 0.0212(13) 0.0243(14) 0.0291(14) 0.0024(11) -0.0025(11) 0.0005(12)
C4' 0.0436(17) 0.0275(15) 0.0278(15) -0.0001(12) -0.0005(14) -0.0039(14)
C5' 0.0295(15) 0.0343(17) 0.0268(14) 0.0045(13) 0.0004(12) -0.0018(14)
C6' 0.0219(14) 0.0304(16) 0.0285(14) 0.0022(12) 0.0044(12) 0.0015(13)
C7' 0.0179(13) 0.0226(14) 0.0318(15) -0.0003(11) -0.0022(11) 0.0009(12)
N1' 0.0198(11) 0.0242(12) 0.0287(12) 0.0000(10) 0.0008(10) -0.0022(10)
O1' 0.0426(12) 0.0234(10) 0.0256(10) 0.0009(8) 0.0044(9) -0.0031(9)
O2' 0.0184(10) 0.0267(11) 0.0426(12) 0.0009(9) -0.0003(8) 0.0033(9)
O3' 0.0183(10) 0.0283(11) 0.0379(11) 0.0033(9) 0.0024(8) 0.0001(8)
C8' 0.0209(13) 0.0218(14) 0.0303(15) 0.0016(11) 0.0042(12) 0.0054(12)
C9' 0.0273(15) 0.052(2) 0.0315(16) -0.0048(14) 0.0015(13) 0.0062(15)
C10' 0.046(2) 0.085(3) 0.0315(18) 0.0095(19) 0.0037(16) 0.028(2)
C11' 0.087(3) 0.056(3) 0.043(2) 0.020(2) 0.031(2) 0.043(3)
C12' 0.081(3) 0.0245(17) 0.065(3) 0.0082(17) 0.045(2) 0.0069(19)
C13' 0.0370(17) 0.0326(17) 0.0419(18) -0.0039(14) 0.0150(15) -0.0074(15)
C14' 0.0295(15) 0.0301(16) 0.0278(15) 0.0047(12) 0.0081(12) 0.0046(13)
C15' 0.0308(15) 0.0234(15) 0.0330(15) 0.0006(12) -0.0027(13) -0.0097(13)
C16' 0.0183(13) 0.0228(14) 0.0336(15) -0.0049(12) -0.0001(11) -0.0026(12)
C17' 0.050(2) 0.0290(17) 0.0320(17) 0.0002(13) -0.0020(15) -0.0101(15)
C18' 0.115(4) 0.078(3) 0.0246(18) -0.0056(19) 0.006(2) -0.056(3)
C19' 0.099(4) 0.168(7) 0.066(3) -0.078(4) 0.054(3) -0.106(5)
C20' 0.0253(19) 0.123(5) 0.115(4) -0.093(4) 0.027(3) -0.026(3)
C21' 0.0247(15) 0.041(2) 0.076(3) -0.0272(18) -0.0097(17) 0.0023(15)
N2' 0.0184(11) 0.0237(12) 0.0277(12) 0.0024(10) 0.0004(9) 0.0012(10)
O4 0.0313(11) 0.0294(11) 0.0465(12) -0.0021(10) -0.0080(10) -0.0036(9)
O5 0.0236(10) 0.0320(11) 0.0380(11) 0.0013(9) 0.0037(9) -0.0062(9)

loop_
_atom_type_symbol
_atom_type_description
_atom_type_scat_dispersion_real
_atom_type_scat_dispersion_imag
_atom_type_scat_source
C C 0.0181 0.0091 'International Tables Vol C Tables 4.2.6.8 and 6.1.1.4'
H H 0.0000 0.0000 'International Tables Vol C Tables 4.2.6.8 and 6.1.1.4'
N N 0.0311 0.0180 'International Tables Vol C Tables 4.2.6.8 and 6.1.1.4'
O O 0.0492 0.0322 'International Tables Vol C Tables 4.2.6.8 and 6.1.1.4'

loop_
_geom_angle_atom_site_label_1
_geom_angle_atom_site_label_2
_geom_angle_atom_site_label_3
_geom_angle
_geom_angle_publ_flag
H4E O4 H4F 103.00 ?
C14 N2 C15 108.64(18) yes
H2A N2 H2B 108.00 ?
C14 N2 H2B 110.00 ?
C14 N2 H2A 110.00 ?
C15 N2 H2B 110.00 ?
C15 N2 H2A 110.00 ?
H5E O5 H5F 100.00 ?
C14' N2' C15' 114.03(19) yes
C14' N2' H2'1 109.00 ?
C15' N2' H2'1 109.00 ?
H2'1 N2' H2'2 108.00 ?
C15' N2' H2'2 109.00 ?
C14' N2' H2'2 109.00 ?
C2 N1 C6 127.2(2) yes
C2 N1 H1G 113.00 ?
C6 N1 H1G 120.00 ?
C2' N1' C6' 126.5(2) yes
C6' N1' H1H 114.00 ?
C2' N1' H1H 120.00 ?
C9 C8 C14 119.3(3) ?
C9 C8 C13 119.1(3) ?
C13 C8 C14 121.6(3) ?
C8 C9 C10 120.2(3) ?
C9 C10 C11 120.5(3) ?
C10 C11 C12 119.7(3) ?
C11 C12 C13 120.6(3) ?
C8 C13 C12 119.9(3) ?
N2 C14 C8 112.5(2) yes
N2 C15 C16 115.0(2) yes
C17 C16 C21 118.5(3) ?
C15 C16 C21 123.2(2) ?
C15 C16 C17 118.1(2) ?
C16 C17 C18 121.5(2) ?
C17 C18 C19 119.5(3) ?
C18 C19 C20 119.6(3) ?
C19 C20 C21 121.0(2) ?
C16 C21 C20 119.9(3) ?
C10 C9 H9 120.00 ?
C8 C9 H9 120.00 ?
C9 C10 H10 120.00 ?
C11 C10 H10 120.00 ?
C12 C11 H11 120.00 ?
C10 C11 H11 120.00 ?
C11 C12 H12 120.00 ?
C13 C12 H12 120.00 ?
C8 C13 H13 120.00 ?
C12 C13 H13 120.00 ?
N2 C14 H14A 109.00 ?
C8 C14 H14A 109.00 ?
C8 C14 H14B 109.00 ?
H14A C14 H14B 108.00 ?
N2 C14 H14B 109.00 ?
N2 C15 H15B 108.00 ?
C16 C15 H15A 108.00 ?
N2 C15 H15A 109.00 ?
C16 C15 H15B 109.00 ?
H15A C15 H15B 107.00 ?
C18 C17 H17 119.00 ?
C16 C17 H17 119.00 ?
C19 C18 H18 120.00 ?
C17 C18 H18 120.00 ?
C20 C19 H19 120.00 ?
C18 C19 H19 120.00 ?
C19 C20 H20 120.00 ?
C21 C20 H20 119.00 ?
C16 C21 H21 120.00 ?
C20 C21 H21 120.00 ?
C9' C8' C14' 118.6(3) ?
C13' C8' C14' 122.0(3) ?
C9' C8' C13' 119.3(3) ?
C8' C9' C10' 120.5(3) ?
C9' C10' C11' 120.3(3) ?
C10' C11' C12' 120.2(3) ?
C11' C12' C13' 120.0(4) ?
C8' C13' C12' 119.8(3) ?
N2' C14' C8' 114.5(2) yes
N2' C15' C16' 111.0(2) yes
C17' C16' C21' 119.1(3) ?
C15' C16' C17' 119.5(3) ?
C15' C16' C21' 121.4(3) ?
C16' C17' C18' 119.9(3) ?
C17' C18' C19' 120.6(4) ?
C18' C19' C20' 119.2(5) ?
C19' C20' C21' 121.6(5) ?
C16' C21' C20' 119.5(4) ?
C10' C9' H9' 120.00 ?
C8' C9' H9' 120.00 ?
C11' C10' H10' 120.00 ?
C9' C10' H10' 120.00 ?
C12' C11' H11' 120.00 ?
C10' C11' H11' 120.00 ?
C11' C12' H12' 120.00 ?
C13' C12' H12' 120.00 ?
C12' C13' H13' 120.00 ?
C8' C13' H13' 120.00 ?
N2' C14' H14D 108.00 ?
C8' C14' H14D 109.00 ?
N2' C14' H14C 109.00 ?
C8' C14' H14C 109.00 ?
H14C C14' H14D 108.00 ?
H15C C15' H15D 108.00 ?
N2' C15' H15C 110.00 ?
N2' C15' H15D 109.00 ?
C16' C15' H15D 110.00 ?
C16' C15' H15C 109.00 ?
C16' C17' H17' 120.00 ?
C18' C17' H17' 120.00 ?
C17' C18' H18' 120.00 ?
C19' C18' H18' 120.00 ?
C18' C19' H19' 120.00 ?
C20' C19' H19' 120.00 ?
C21' C20' H20' 119.00 ?
C19' C20' H20' 119.00 ?
C16' C21' H21' 120.00 ?
C20' C21' H21' 120.00 ?
O1 C2 C3 118.5(2) yes
O1 C2 N1 122.2(3) yes
N1 C2 C3 119.3(2) yes
C2 C3 C7 107.6(2) ?
C4 C3 C7 112.9(2) ?
C2 C3 C4 113.5(2) ?
C3 C4 C5 109.7(2) ?
C4 C5 C6 110.3(2) ?
C1 C6 C5 113.0(2) ?
N1 C6 C1 109.3(2) yes
N1 C6 C5 109.5(2) yes
O2 C7 C3 117.5(2) yes
O3 C7 C3 119.3(2) yes
O2 C7 O3 123.2(3) yes
C6 C1 H1C 109.00 ?
H1A C1 H1B 109.00 ?
H1A C1 H1C 110.00 ?
H1B C1 H1C 110.00 ?
C6 C1 H1A 109.00 ?
C6 C1 H1B 109.00 ?
C4 C3 H3 107.00 ?
C2 C3 H3 108.00 ?
C7 C3 H3 108.00 ?
C5 C4 H4A 110.00 ?
C5 C4 H4B 110.00 ?
C3 C4 H4B 110.00 ?
C3 C4 H4A 110.00 ?
H4A C4 H4B 108.00 ?
C4 C5 H5A 110.00 ?
C6 C5 H5B 110.00 ?
H5A C5 H5B 108.00 ?
C4 C5 H5B 110.00 ?
C6 C5 H5A 110.00 ?
C1 C6 H6 108.00 ?
N1 C6 H6 108.00 ?
C5 C6 H6 108.00 ?
O1' C2' N1' 121.4(3) yes
N1' C2' C3' 118.7(2) yes
O1' C2' C3' 119.8(2) yes
C2' C3' C4' 114.6(2) ?
C2' C3' C7' 108.8(2) ?
C4' C3' C7' 111.0(2) ?
C3' C4' C5' 111.6(2) ?
C4' C5' C6' 110.0(2) ?
C1' C6' C5' 112.8(2) ?
N1' C6' C5' 109.8(2) yes
N1' C6' C1' 108.7(2) yes
O2' C7' C3' 118.0(2) yes
O3' C7' C3' 117.4(2) yes
O2' C7' O3' 124.6(3) yes
C6' C1' H1'3 109.00 ?
H1'1 C1' H1'2 109.00 ?
H1'1 C1' H1'3 109.00 ?
H1'2 C1' H1'3 110.00 ?
C6' C1' H1'1 109.00 ?
C6' C1' H1'2 110.00 ?
C2' C3' H3' 107.00 ?
C7' C3' H3' 107.00 ?
C4' C3' H3' 107.00 ?
C3' C4' H4'2 109.00 ?
C5' C4' H4'1 109.00 ?
H4'1 C4' H4'2 108.00 ?
C5' C4' H4'2 109.00 ?
C3' C4' H4'1 109.00 ?
C4' C5' H5'1 110.00 ?
C6' C5' H5'2 110.00 ?
H5'1 C5' H5'2 108.00 ?
C4' C5' H5'2 110.00 ?
C6' C5' H5'1 110.00 ?
C5' C6' H6' 108.00 ?
N1' C6' H6' 108.00 ?
C1' C6' H6' 108.00 ?

loop_
_geom_bond_atom_site_label_1
_geom_bond_atom_site_label_2
_geom_bond_distance
_geom_bond_publ_flag
O1 C2 1.246(3) yes
O2 C7 1.257(3) yes
O3 C7 1.260(3) yes
O1' C2' 1.230(3) yes
O2' C7' 1.247(3) yes
O3' C7' 1.269(3) yes
O4 H4E 0.9000 ?
O4 H4F 0.8500 ?
N2 C15 1.496(3) yes
N2 C14 1.505(3) yes
N2 H2B 0.9200 ?
N2 H2A 0.9200 ?
O5 H5E 0.7800 ?
O5 H5F 0.9500 ?
N2' C15' 1.499(3) yes
N2' C14' 1.501(3) yes
N2' H2'1 0.9200 ?
N2' H2'2 0.9200 ?
N1 C2 1.331(4) yes
N1 C6 1.469(4) yes
N1 H1G 1.0000 ?
N1' C2' 1.344(4) yes
N1' C6' 1.467(4) yes
N1' H1H 1.0000 ?
C8 C14 1.497(4) ?
C8 C9 1.397(4) ?
C8 C13 1.393(4) ?
C9 C10 1.378(4) ?
C10 C11 1.383(4) ?
C11 C12 1.378(4) ?
C12 C13 1.384(4) ?
C15 C16 1.501(4) ?
C16 C17 1.388(4) ?
C16 C21 1.396(4) ?
C17 C18 1.379(4) ?
C18 C19 1.387(4) ?
C19 C20 1.377(4) ?
C20 C21 1.382(4) ?
C9 H9 0.9500 ?
C10 H10 0.9500 ?
C11 H11 0.9500 ?
C12 H12 0.9500 ?
C13 H13 0.9500 ?
C14 H14A 0.9900 ?
C14 H14B 0.9900 ?
C15 H15B 0.9900 ?
C15 H15A 0.9900 ?
C17 H17 0.9500 ?
C18 H18 0.9500 ?
C19 H19 0.9500 ?
C20 H20 0.9500 ?
C21 H21 0.9500 ?
C8' C9' 1.393(4) ?
C8' C14' 1.502(4) ?
C8' C13' 1.379(4) ?
C9' C10' 1.379(5) ?
C10' C11' 1.360(6) ?
C11' C12' 1.388(6) ?
C12' C13' 1.393(5) ?
C15' C16' 1.493(4) ?
C16' C21' 1.380(5) ?
C16' C17' 1.393(4) ?
C17' C18' 1.380(5) ?
C18' C19' 1.373(9) ?
C19' C20' 1.357(9) ?
C20' C21' 1.383(7) ?
C9' H9' 0.9500 ?
C10' H10' 0.9500 ?
C11' H11' 0.9500 ?
C12' H12' 0.9500 ?
C13' H13' 0.9500 ?
C14' H14D 0.9900 ?
C14' H14C 0.9900 ?
C15' H15D 0.9900 ?
C15' H15C 0.9900 ?
C17' H17' 0.9500 ?
C18' H18' 0.9500 ?
C19' H19' 0.9500 ?
C20' H20' 0.9500 ?
C21' H21' 0.9500 ?
C1 C6 1.514(4) ?
C2 C3 1.514(4) ?
C3 C7 1.527(4) ?
C3 C4 1.530(4) ?
C4 C5 1.509(4) ?
C5 C6 1.521(4) ?
C1 H1C 0.9800 ?
C1 H1A 0.9800 ?
C1 H1B 0.9800 ?
C3 H3 1.0000 ?
C4 H4B 0.9900 ?
C4 H4A 0.9900 ?
C5 H5B 0.9900 ?
C5 H5A 0.9900 ?
C6 H6 1.0000 ?
C1' C6' 1.509(4) ?
C2' C3' 1.525(4) ?
C3' C7' 1.528(4) ?
C3' C4' 1.529(4) ?
C4' C5' 1.510(4) ?
C5' C6' 1.515(4) ?
C1' H1'1 0.9800 ?
C1' H1'2 0.9800 ?
C1' H1'3 0.9800 ?
C3' H3' 1.0000 ?
C4' H4'1 0.9900 ?
C4' H4'2 0.9900 ?
C5' H5'2 0.9900 ?
C5' H5'1 0.9900 ?
C6' H6' 1.0000 ?

loop_
_geom_contact_atom_site_label_1
_geom_contact_atom_site_label_2
_geom_contact_distance
_geom_contact_site_symmetry_2
O1 O3 3.182(3) .
O1 O5 2.751(3) 4_454
O1' C21' 3.261(4) .
O2 O5 2.700(3) .
O2 C15 3.253(3) 4_544
O2 C14 3.251(3) 4_544
O2 O4 2.789(3) .
O2 N2 3.076(3) 4_544
O2' N2' 3.119(3) 3_445
O2' C15' 3.405(3) .
O2' N2' 2.796(3) .
O2' C21' 3.241(4) .
O2' C14' 3.312(3) 3_445
O2' C17' 3.301(4) 3_445
O3 O1 3.182(3) .
O3 C14 3.351(3) .
O3 N2 2.755(3) .
O3 N2 2.910(3) 4_544
O3 C15 3.363(3) .
O3' N2' 2.727(3) 3_445
O3' N1' 3.166(3) 3_455
O3' C15' 3.400(3) 1_455
O3' C14' 3.314(3) 3_445
O4 O5 2.777(3) 4_454
O4 O2 2.789(3) .
O5 O2 2.700(3) .
O1 H5F 1.8700 4_454
O1 H2A 2.7300 .
O1 H15A 2.5900 4_554
O1 H21 2.7500 .
O1' H15D 2.5600 3_455
O1' H6' 2.8800 3_455
O1' H21' 2.4600 .
O2 H4E 1.9200 .
O2 H4A 2.5400 .
O2 H14B 2.5700 4_544
O2 H2B 2.5500 4_544
O2 H5E 1.9300 .
O2 H15B 2.7600 4_544
O2' H2'1 1.9200 .
O2' H17' 2.4800 3_445
O2' H2'2 2.5300 3_445
O2' H4'1 2.5100 .
O3 H2B 2.0000 4_544
O3 H2A 1.9100 .
O3' H1'1 2.8300 3_455
O3' H15C 2.5500 1_455
O3' H2'2 1.8300 3_445
O3' H13' 2.8900 1_455
O3' H1H 2.1700 3_455
N1 O4 2.829(3) 4_454
N1' C15' 3.338(4) 3_455
N1' O3' 3.166(3) 3_555
N2 C7 3.291(3) 4_554
N2 O3 2.910(3) 4_554
N2 O2 3.076(3) 4_554
N2 O3 2.755(3) .
N2' O2' 2.796(3) .
N2' O3' 2.727(3) 3_545
N2' C7' 3.286(4) 3_545
N2' O2' 3.119(3) 3_545
N1' H15D 2.8700 3_455
N2 H21 2.7500 .
C2' C15' 3.557(4) 3_455
C3 C9 3.598(4) .
C7 C15 3.583(4) 4_544
C7 N2 3.291(3) 4_544
C7' C17' 3.495(4) 3_445
C7' N2' 3.286(4) 3_445
C9 C20 3.568(4) 4_544
C9 C3 3.598(4) .
C13 C21 3.587(4) 4_554
C13' C15' 3.521(4) .
C14 O2 3.251(3) 4_554
C14 O3 3.351(3) .
C14' O2' 3.312(3) 3_545
C14' O3' 3.314(3) 3_545
C15 O3 3.363(3) .
C15 O2 3.253(3) 4_554
C15 C7 3.583(4) 4_554
C15' N1' 3.338(4) 3_555
C15' C2' 3.557(4) 3_555
C15' O3' 3.400(3) 1_655
C15' C13' 3.521(4) .
C15' O2' 3.405(3) .
C17' C7' 3.495(4) 3_545
C17' O2' 3.301(4) 3_545
C20 C9 3.568(4) 4_554
C20 O5 3.190(3) 4_454
C21 C13 3.587(4) 4_544
C21 O5 3.286(3) 4_454
C21' O2' 3.241(4) .
C21' O1' 3.261(4) .
C1' H20' 3.0500 3_555
C2 H15A 2.9600 4_554
C2 H5F 2.7600 4_454
C2 H5A 3.0000 .
C2' H5'1 3.0300 .
C2' H21' 2.8300 .
C2' H15D 2.7900 3_455
C3' H1H 3.0800 3_455
C4 H11' 2.9500 1_455
C7 H5E 3.0900 .
C7 H2A 2.7100 .
C7 H4E 2.6000 .
C7 H2B 2.5200 4_544
C7' H1H 2.8900 3_455
C7' H17' 2.8200 3_445
C7' H2'2 2.4600 3_445
C8 H6 2.7700 1_655
C8 H3 2.6700 .
C9 H3 2.6600 .
C9 H6 2.7900 1_655
C9' H4'1 3.0000 .
C10 H5'2 3.0900 .
C10 H6 3.0600 1_655
C10 H3 2.8700 .
C10' H19 3.1000 4_544
C11 H5A 2.9800 .
C11 H3 3.0700 .
C11' H18 3.0000 4_644
C12 H3 3.0600 .
C12' H6' 2.7800 .
C12' H18 2.9100 4_644
C13 H6 3.0400 1_655
C13 H3 2.8800 .
C13 H2B 3.0000 .
C13' H6' 3.0800 .
C13' H15D 3.0400 .
C15' H1H 3.0600 3_555
C17 H4B 2.9600 4_554
C17 H1B 3.0900 4_544
C17' H2'2 2.8800 .
C17' H1'2 2.9500 3_555
C18 H18' 2.9100 2_554
C18 H4B 3.0800 4_554
C18' H11 3.0900 3_555
C19 H12 2.9600 4_544
C19 H10' 3.0400 4_554
C19 H10 2.9100 4_554
C19' H11 2.8800 3_555
C20 H12 2.9200 4_544
C20 H9 2.8300 4_554
C20' H14C 3.0200 3_445
C20' H1'1 3.0600 3_455
C21 H2A 2.9200 .
C21 H13 2.9000 4_544
C21 H12 3.0400 4_544
C21 H2B 2.9700 .
H1'1 H20' 2.5500 3_555
H1'1 H1H 2.3000 .
H1'1 C20' 3.0600 3_555
H1'1 O3' 2.8300 3_555
H1A H1G 2.4300 .
H1A O4 2.7900 4_454
H1B H5A 2.5000 .
H1B C17 3.0900 4_554
H1B H17 2.5400 4_554
H1G H1A 2.4300 .
H1G H15A 2.5800 4_554
H1G H4E 2.4200 4_454
H1G H4F 2.5100 4_454
H1G O4 1.8600 4_454
H1H O3' 2.1700 3_555
H1H H1'1 2.3000 .
H1H H3' 2.5900 3_555
H1H C15' 3.0600 3_455
H1H C7' 2.8900 3_555
H1H H15C 2.5800 3_455
H1H C3' 3.0800 3_555
H1'2 H5'1 2.5000 .
H1'2 C17' 2.9500 3_455
H2A C21 2.9200 .
H2A C7 2.7100 .
H2A O3 1.9100 .
H2A O1 2.7300 .
H2A H21 2.4100 .
H2B O3 2.0000 4_554
H2B C21 2.9700 .
H2B C7 2.5200 4_554
H2B O2 2.5500 4_554
H2B C13 3.0000 .
H3 C11 3.0700 .
H3 C13 2.8800 .
H3 H5A 2.5900 .
H3 C8 2.6700 .
H3 C12 3.0600 .
H3 C10 2.8700 .
H3 C9 2.6600 .
H3' H13' 2.6000 1_455
H3' H1H 2.5900 3_455
H4'1 H6' 2.5200 .
H4'1 C9' 3.0000 .
H4'1 O2' 2.5100 .
H4A H6 2.5200 .
H4A O2 2.5400 .
H4B C17 2.9600 4_544
H4B C18 3.0800 4_544
H4E O2 1.9200 .
H4E C7 2.6000 .
H4F H5E 2.3100 4_454
H4F H5F 2.2900 4_454
H4F O5 1.9400 4_454
H5A C2 3.0000 .
H5A H19' 2.4500 3_455
H5A H3 2.5900 .
H5A C11 2.9800 .
H5A H1B 2.5000 .
H5B H11' 2.4400 1_455
H5E C7 3.0900 .
H5E O2 1.9300 .
H6 H4A 2.5200 .
H6' H4'1 2.5200 .
H6' C12' 2.7800 .
H6' C13' 3.0800 .
H6' O1' 2.8800 3_555
H5'1 C2' 3.0300 .
H5'1 H1'2 2.5000 .
H5'2 C10 3.0900 .
H5'2 H10 2.4000 .
H2'1 O2' 1.9200 .
H9 O5 2.7000 1_655
H9 H14A 2.3000 .
H9 C20 2.8300 4_544
H9' H14C 2.3500 .
H2'2 C17' 2.8800 .
H2'2 C7' 2.4600 3_545
H2'2 O2' 2.5300 3_545
H2'2 O3' 1.8300 3_545
H10 H5'2 2.4000 .
H10 C19 2.9100 4_544
H10' H20 2.5900 4_544
H10' C19 3.0400 4_544
H10' H19 2.4200 4_544
H11 C19' 2.8800 3_455
H11 C18' 3.0900 3_455
H11' C4 2.9500 1_655
H11' H5B 2.4400 1_655
H12 C19 2.9600 4_554
H12 C20 2.9200 4_554
H12 C21 3.0400 4_554
H12' H20' 2.4500 3_555
H13 C21 2.9000 4_554
H13' H3' 2.6000 1_655
H13' O3' 2.8900 1_655
H13' H14D 2.5200 .
H14A H15B 2.5600 .
H14A H9 2.3000 .
H14A H15A 2.4400 .
H14A O5 2.8300 1_655
H14A H5F 2.4800 1_655
H14B H15B 2.4200 .
H14B O2 2.5700 4_554
H14C C1' 3.0300 1_545
H14C H9' 2.3500 .
H14C H1'1 2.2900 1_545
H14C C20' 3.0200 3_545
H14D H15C 2.3100 .
H14D H13' 2.5200 .
H15A C2 2.9600 4_544
H15A H14A 2.4400 .
H15A H1G 2.5800 4_544
H15A O1 2.5900 4_544
H15B O4 2.6900 1_655
H15B H17 2.3100 .
H15B H4F 2.4200 1_655
H15B H14A 2.5600 .
H15B O2 2.7600 4_554
H15B H14B 2.4200 .
H15C O3' 2.5500 1_655
H15C H1H 2.5800 3_555
H15C H14D 2.3100 .
H15C H17' 2.4800 .
H15D H21' 2.4100 .
H15D N1' 2.8700 3_555
H15D C13' 3.0400 .
H15D C2' 2.7900 3_555
H15D O1' 2.5600 3_555
H17 H15B 2.3100 .
H17 H1B 2.5400 4_544
H17' C7' 2.8200 3_545
H17' O2' 2.4800 3_545
H17' H15C 2.4800 .
H18 C11' 3.0000 4_654
H18 H18' 2.5500 2_554
H18 C12' 2.9100 4_654
H18' C18 2.9100 2_555
H18' H18 2.5500 2_555
H19 C10' 3.1000 4_554
H19 H10' 2.4200 4_554
H19' H5A 2.4500 3_555
H20 O5 2.5600 4_454
H20 H10' 2.5900 4_554
H20' H1'1 2.5500 3_455
H20' H12' 2.4500 3_455
H20' C1' 3.0500 3_455
H21 H2A 2.4100 .
H21 N2 2.7500 .
H21 O5 2.7700 4_454
H21 O1 2.7500 .
H21' O1' 2.4600 .
H21' C2' 2.8300 .
H21' H15D 2.4100 .

loop_
_geom_torsion_atom_site_label_1
_geom_torsion_atom_site_label_2
_geom_torsion_atom_site_label_3
_geom_torsion_atom_site_label_4
_geom_torsion
C15 N2 C14 C8 -167.3(2)
C14 N2 C15 C16 -166.2(2)
C14' N2' C15' C16' -166.5(2)
C15' N2' C14' C8' -83.1(3)
C6 N1 C2 C3 -1.2(4)
C2 N1 C6 C5 20.1(4)
C6 N1 C2 O1 179.8(2)
C2 N1 C6 C1 144.4(3)
C6' N1' C2' C3' -6.0(4)
C2' N1' C6' C5' 28.0(4)
C2' N1' C6' C1' 151.8(3)
C6' N1' C2' O1' 176.5(3)
C13 C8 C14 N2 -67.2(3)
C14 C8 C13 C12 -177.9(2)
C9 C8 C14 N2 114.8(3)
C9 C8 C13 C12 0.2(4)
C14 C8 C9 C10 177.6(2)
C13 C8 C9 C10 -0.5(4)
C8 C9 C10 C11 0.3(4)
C9 C10 C11 C12 0.2(4)
C10 C11 C12 C13 -0.6(4)
C11 C12 C13 C8 0.4(4)
N2 C15 C16 C17 147.4(3)
N2 C15 C16 C21 -36.9(4)
C15 C16 C17 C18 174.9(3)
C15 C16 C21 C20 -175.6(3)
C17 C16 C21 C20 0.1(4)
C21 C16 C17 C18 -1.0(4)
C16 C17 C18 C19 0.5(4)
C17 C18 C19 C20 1.0(4)
C18 C19 C20 C21 -1.9(4)
C19 C20 C21 C16 1.3(4)
C13' C8' C9' C10' -0.5(5)
C13' C8' C14' N2' 85.7(3)
C14' C8' C9' C10' -177.0(3)
C9' C8' C13' C12' 1.3(5)
C14' C8' C13' C12' 177.7(3)
C9' C8' C14' N2' -97.9(3)
C8' C9' C10' C11' 0.0(5)
C9' C10' C11' C12' -0.3(6)
C10' C11' C12' C13' 1.1(6)
C11' C12' C13' C8' -1.6(6)
N2' C15' C16' C21' -98.1(3)
N2' C15' C16' C17' 80.9(3)
C15' C16' C17' C18' -178.3(3)
C15' C16' C21' C20' 178.8(3)
C21' C16' C17' C18' 0.8(5)
C17' C16' C21' C20' -0.2(5)
C16' C17' C18' C19' -0.1(7)
C17' C18' C19' C20' -1.1(8)
C18' C19' C20' C21' 1.7(9)
C19' C20' C21' C16' -1.1(7)
N1 C2 C3 C7 138.5(3)
O1 C2 C3 C4 -168.2(2)
N1 C2 C3 C4 12.8(4)
O1 C2 C3 C7 -42.5(3)
C7 C3 C4 C5 -166.1(2)
C2 C3 C7 O3 99.8(3)
C4 C3 C7 O2 46.6(3)
C2 C3 C4 C5 -43.3(3)
C4 C3 C7 O3 -134.1(3)
C2 C3 C7 O2 -79.5(3)
C3 C4 C5 C6 63.5(3)
C4 C5 C6 C1 -172.6(2)
C4 C5 C6 N1 -50.5(3)
O1' C2' C3' C7' -47.4(3)
N1' C2' C3' C4' 10.1(4)
O1' C2' C3' C4' -172.4(3)
N1' C2' C3' C7' 135.1(3)
C7' C3' C4' C5' -161.0(2)
C2' C3' C4' C5' -37.2(3)
C4' C3' C7' O2' 53.2(3)
C4' C3' C7' O3' -124.9(3)
C2' C3' C7' O2' -73.9(3)
C2' C3' C7' O3' 108.1(3)
C3' C4' C5' C6' 59.8(3)
C4' C5' C6' C1' -174.9(2)
C4' C5' C6' N1' -53.5(3)
